data_4304243
loop_
_publ_author_name
'Ariela W. Kaspi'
'Anette Yahav-Levi'
'Israel Goldberg'
'Arkadi Vigalok'

_publ_section_title
;
Xenon Difluoride Induced Aryl Iodide Reductive Elimination: a Simple
Access to Difluoropalladium(II) Complexes
;
_journal_name_full 'Inorganic Chemistry'
_journal_page_first 5
_journal_page_last 7
_journal_paper_doi 10.1021/ic701722f
_journal_volume 47
_journal_year 2008
_chemical_formula_moiety 'C26 H48 F2 P2 Pd, 3(C H2 Cl2)'
_chemical_formula_sum 'C29 H54 Cl6 F2 P2 Pd'
_chemical_formula_weight 821.76
_chemical_name_systematic
; 
 ? 
;
_space_group_IT_number 14
_symmetry_cell_setting monoclinic
_symmetry_space_group_name_Hall '-P 2ybc'
_symmetry_space_group_name_H-M 'P 1 21/c 1'
_atom_sites_solution_hydrogens geom
_atom_sites_solution_primary direct
_atom_sites_solution_secondary difmap
_audit_creation_method SHELXL-97
_cell_angle_alpha 90.00
_cell_angle_beta 103.3032(4)
_cell_angle_gamma 90.00
_cell_formula_units_Z 4
_cell_length_a 12.34840(10)
_cell_length_b 14.20860(10)
_cell_length_c 21.0151(3)
_cell_measurement_reflns_used 8362
_cell_measurement_temperature 110(2)
_cell_measurement_theta_max 28.12
_cell_measurement_theta_min 1.41
_cell_volume 3588.23(6)
_computing_cell_refinement Denzo
_computing_data_collection 'Collect, Nonius B.V.'
_computing_data_reduction 'Denzo & Scalepack'
_computing_structure_refinement 'SHELXL-97 (Sheldrick, 1997)'
_computing_structure_solution SIR-92
_diffrn_ambient_temperature 110(2)
_diffrn_detector_area_resol_mean 12.8
_diffrn_measured_fraction_theta_full 0.981
_diffrn_measured_fraction_theta_max 0.981
_diffrn_measurement_device_type 'Nonius KappaCCD'
_diffrn_measurement_method '1 deg. \f and \w scans'
_diffrn_radiation_monochromator graphite
_diffrn_radiation_source 'fine-focus sealed tube'
_diffrn_radiation_type MoK\a
_diffrn_radiation_wavelength 0.71073
_diffrn_reflns_av_R_equivalents 0.0360
_diffrn_reflns_av_sigmaI/netI 0.0352
_diffrn_reflns_limit_h_max 16
_diffrn_reflns_limit_h_min 0
_diffrn_reflns_limit_k_max 18
_diffrn_reflns_limit_k_min 0
_diffrn_reflns_limit_l_max 26
_diffrn_reflns_limit_l_min -27
_diffrn_reflns_number 32611
_diffrn_reflns_theta_full 28.11
_diffrn_reflns_theta_max 28.11
_diffrn_reflns_theta_min 2.22
_diffrn_standards_number 0
_exptl_absorpt_coefficient_mu 1.083
_exptl_absorpt_correction_T_max 0.7734
_exptl_absorpt_correction_T_min 0.6711
_exptl_absorpt_correction_type multi-scan
_exptl_absorpt_process_details 'Blessing, 1995'
_exptl_crystal_colour colorless
_exptl_crystal_density_diffrn 1.521
_exptl_crystal_density_method 'not measured'
_exptl_crystal_description prism
_exptl_crystal_F_000 1696
_exptl_crystal_size_max 0.40
_exptl_crystal_size_mid 0.30
_exptl_crystal_size_min 0.25
_refine_diff_density_max 1.295
_refine_diff_density_min -1.034
_refine_diff_density_rms 0.100
_refine_ls_extinction_method none
_refine_ls_goodness_of_fit_ref 1.043
_refine_ls_hydrogen_treatment mixed
_refine_ls_matrix_type full
_refine_ls_number_parameters 361
_refine_ls_number_reflns 8587
_refine_ls_number_restraints 0
_refine_ls_restrained_S_all 1.043
_refine_ls_R_factor_all 0.0466
_refine_ls_R_factor_gt 0.0356
_refine_ls_shift/su_max 0.002
_refine_ls_shift/su_mean 0.000
_refine_ls_structure_factor_coef Fsqd
_refine_ls_weighting_details 'calc w=1/[\s^2^(Fo^2^)+(0.0599P)^2^+1.4861P] where P=(Fo^2^+2Fc^2^)/3'
_refine_ls_weighting_scheme calc
_refine_ls_wR_factor_gt 0.0902
_refine_ls_wR_factor_ref 0.0978
_reflns_number_gt 7142
_reflns_number_total 8587
_reflns_threshold_expression >2sigma(I)
_cod_data_source_file ic701722f-file002.cif
_cod_data_source_block ar27
_cod_original_sg_symbol_H-M 'P 21/c'
_cod_database_code 4304243

loop_
_symmetry_equiv_pos_as_xyz
'x, y, z'
'-x, y+1/2, -z+1/2'
'-x, -y, -z'
'x, -y-1/2, z-1/2'

loop_
_atom_site_label
_atom_site_type_symbol
_atom_site_fract_x
_atom_site_fract_y
_atom_site_fract_z
_atom_site_U_iso_or_equiv
_atom_site_adp_type
_atom_site_occupancy
_atom_site_symmetry_multiplicity
_atom_site_calc_flag
_atom_site_refinement_flags
_atom_site_disorder_assembly
_atom_site_disorder_group
Pd Pd 0.640467(14) -0.056922(11) 0.772097(8) 0.01244(6) Uani 1 1 d . . .
P1 P 0.76813(5) 0.04630(4) 0.76071(3) 0.01375(12) Uani 1 1 d . . .
P2 P 0.51412(5) 0.04429(4) 0.71989(3) 0.01309(12) Uani 1 1 d . . .
F1 F 0.52173(11) -0.14786(9) 0.79068(7) 0.0189(3) Uani 1 1 d . . .
F2 F 0.76406(11) -0.14236(9) 0.82186(7) 0.0195(3) Uani 1 1 d . . .
C1 C 0.70162(19) 0.15999(15) 0.73329(12) 0.0170(5) Uani 1 1 d . . .
H1A H 0.6987 0.1990 0.7719 0.020 Uiso 1 1 calc R . .
H1B H 0.7469 0.1940 0.7075 0.020 Uiso 1 1 calc R . .
C2 C 0.58281(19) 0.14608(15) 0.69126(12) 0.0165(4) Uani 1 1 d . . .
H2A H 0.5861 0.1361 0.6451 0.020 Uiso 1 1 calc R . .
H2B H 0.5385 0.2036 0.6933 0.020 Uiso 1 1 calc R . .
C3 C 0.86575(19) 0.06200(15) 0.83988(12) 0.0164(5) Uani 1 1 d . . .
H3 H 0.8965 -0.0019 0.8534 0.020 Uiso 1 1 calc R . .
C4 C 0.9670(2) 0.12512(17) 0.83979(13) 0.0229(5) Uani 1 1 d . . .
H4A H 1.0053 0.1028 0.8061 0.027 Uiso 1 1 calc R . .
H4B H 0.9419 0.1906 0.8289 0.027 Uiso 1 1 calc R . .
C5 C 1.0478(2) 0.12268(19) 0.90720(14) 0.0261(6) Uani 1 1 d . . .
H5A H 1.0779 0.0582 0.9161 0.031 Uiso 1 1 calc R . .
H5B H 1.1109 0.1656 0.9072 0.031 Uiso 1 1 calc R . .
C6 C 0.9905(2) 0.15203(18) 0.96114(13) 0.0275(6) Uani 1 1 d . . .
H6A H 0.9688 0.2191 0.9553 0.033 Uiso 1 1 calc R . .
H6B H 1.0435 0.1454 1.0041 0.033 Uiso 1 1 calc R . .
C7 C 0.8872(2) 0.09241(18) 0.96052(13) 0.0245(5) Uani 1 1 d . . .
H7A H 0.8489 0.1169 0.9936 0.029 Uiso 1 1 calc R . .
H7B H 0.9099 0.0267 0.9724 0.029 Uiso 1 1 calc R . .
C8 C 0.8067(2) 0.09393(17) 0.89312(12) 0.0198(5) Uani 1 1 d . . .
H8A H 0.7774 0.1585 0.8833 0.024 Uiso 1 1 calc R . .
H8B H 0.7431 0.0516 0.8933 0.024 Uiso 1 1 calc R . .
C9 C 0.85511(18) 0.01601(15) 0.70334(12) 0.0160(4) Uani 1 1 d . . .
H9 H 0.9047 0.0711 0.7016 0.019 Uiso 1 1 calc R . .
C10 C 0.7859(2) -0.00049(17) 0.63342(12) 0.0201(5) Uani 1 1 d . . .
H10A H 0.7336 -0.0533 0.6335 0.024 Uiso 1 1 calc R . .
H10B H 0.7416 0.0565 0.6179 0.024 Uiso 1 1 calc R . .
C11 C 0.8611(2) -0.02324(19) 0.58673(13) 0.0245(5) Uani 1 1 d . . .
H11A H 0.8143 -0.0387 0.5431 0.029 Uiso 1 1 calc R . .
H11B H 0.9061 0.0329 0.5821 0.029 Uiso 1 1 calc R . .
C12 C 0.9387(2) -0.10585(19) 0.61127(14) 0.0263(6) Uani 1 1 d . . .
H12A H 0.8942 -0.1640 0.6105 0.032 Uiso 1 1 calc R . .
H12B H 0.9898 -0.1152 0.5818 0.032 Uiso 1 1 calc R . .
C13 C 1.0064(2) -0.08840(18) 0.68063(13) 0.0235(5) Uani 1 1 d . . .
H13A H 1.0566 -0.0340 0.6806 0.028 Uiso 1 1 calc R . .
H13B H 1.0531 -0.1442 0.6961 0.028 Uiso 1 1 calc R . .
C14 C 0.9307(2) -0.06878(16) 0.72714(13) 0.0214(5) Uani 1 1 d . . .
H14A H 0.9766 -0.0559 0.7715 0.026 Uiso 1 1 calc R . .
H14B H 0.8844 -0.1249 0.7297 0.026 Uiso 1 1 calc R . .
C15 C 0.41532(19) -0.00247(16) 0.64738(11) 0.0161(4) Uani 1 1 d . . .
H15 H 0.3697 0.0515 0.6253 0.019 Uiso 1 1 calc R . .
C16 C 0.3349(2) -0.07486(16) 0.66595(12) 0.0185(5) Uani 1 1 d . . .
H16A H 0.3777 -0.1295 0.6877 0.022 Uiso 1 1 calc R . .
H16B H 0.2955 -0.0460 0.6971 0.022 Uiso 1 1 calc R . .
C17 C 0.2503(2) -0.10800(17) 0.60523(13) 0.0213(5) Uani 1 1 d . . .
H17A H 0.2015 -0.1563 0.6180 0.026 Uiso 1 1 calc R . .
H17B H 0.2031 -0.0542 0.5860 0.026 Uiso 1 1 calc R . .
C18 C 0.3067(2) -0.14920(18) 0.55406(13) 0.0239(5) Uani 1 1 d . . .
H18A H 0.3453 -0.2082 0.5710 0.029 Uiso 1 1 calc R . .
H18B H 0.2495 -0.1646 0.5141 0.029 Uiso 1 1 calc R . .
C19 C 0.3904(2) -0.08049(18) 0.53698(12) 0.0226(5) Uani 1 1 d . . .
H19A H 0.3501 -0.0257 0.5137 0.027 Uiso 1 1 calc R . .
H19B H 0.4306 -0.1117 0.5071 0.027 Uiso 1 1 calc R . .
C20 C 0.4747(2) -0.04608(16) 0.59787(12) 0.0186(5) Uani 1 1 d . . .
H20A H 0.5244 0.0014 0.5850 0.022 Uiso 1 1 calc R . .
H20B H 0.5212 -0.0996 0.6184 0.022 Uiso 1 1 calc R . .
C21 C 0.42893(19) 0.09000(15) 0.77375(11) 0.0155(4) Uani 1 1 d . . .
H21 H 0.3982 0.0343 0.7927 0.019 Uiso 1 1 calc R . .
C22 C 0.5002(2) 0.14510(17) 0.83140(12) 0.0204(5) Uani 1 1 d . . .
H22A H 0.5619 0.1047 0.8548 0.024 Uiso 1 1 calc R . .
H22B H 0.5330 0.2007 0.8146 0.024 Uiso 1 1 calc R . .
C23 C 0.4307(2) 0.17728(17) 0.87892(12) 0.0207(5) Uani 1 1 d . . .
H23A H 0.4776 0.2157 0.9140 0.025 Uiso 1 1 calc R . .
H23B H 0.4049 0.1215 0.8995 0.025 Uiso 1 1 calc R . .
C24 C 0.3300(2) 0.23520(17) 0.84395(13) 0.0216(5) Uani 1 1 d . . .
H24A H 0.2842 0.2516 0.8753 0.026 Uiso 1 1 calc R . .
H24B H 0.3559 0.2945 0.8277 0.026 Uiso 1 1 calc R . .
C25 C 0.2592(2) 0.18084(17) 0.78683(12) 0.0205(5) Uani 1 1 d . . .
H25A H 0.1970 0.2210 0.7638 0.025 Uiso 1 1 calc R . .
H25B H 0.2272 0.1247 0.8036 0.025 Uiso 1 1 calc R . .
C26 C 0.3286(2) 0.14987(16) 0.73865(12) 0.0188(5) Uani 1 1 d . . .
H26A H 0.3555 0.2061 0.7191 0.023 Uiso 1 1 calc R . .
H26B H 0.2816 0.1126 0.7029 0.023 Uiso 1 1 calc R . .
C27 C 0.9285(2) -0.30117(18) 0.86436(13) 0.0240(5) Uani 1 1 d . . .
H27A H 0.9208 -0.3468 0.8280 0.029 Uiso 1 1 calc R . .
H27B H 0.8739 -0.2500 0.8500 0.029 Uiso 1 1 calc R . .
Cl1 Cl 1.06432(6) -0.25358(5) 0.88196(4) 0.03475(16) Uani 1 1 d . . .
Cl2 Cl 0.89853(6) -0.35828(4) 0.93327(3) 0.03034(15) Uani 1 1 d . . .
C28 C 0.3588(2) -0.10425(19) 0.88049(14) 0.0277(6) Uani 1 1 d . . .
H28A H 0.4127 -0.1223 0.8543 0.033 Uiso 1 1 calc R . .
H28B H 0.3856 -0.0456 0.9044 0.033 Uiso 1 1 calc R . .
Cl3 Cl 0.35078(6) -0.19477(5) 0.93713(4) 0.03706(17) Uani 1 1 d . . .
Cl4 Cl 0.22646(6) -0.08419(5) 0.82775(4) 0.03714(17) Uani 1 1 d . . .
C29 C 0.6668(3) -0.1932(2) 0.93292(15) 0.0353(7) Uani 1 1 d . . .
H29A H 0.6168 -0.1951 0.8887 0.042 Uiso 1 1 calc R . .
H29B H 0.7444 -0.1971 0.9278 0.042 Uiso 1 1 calc R . .
Cl5 Cl 0.64798(8) -0.08492(6) 0.97086(4) 0.0440(2) Uani 1 1 d . . .
Cl6 Cl 0.63892(6) -0.29155(5) 0.97806(4) 0.03618(17) Uani 1 1 d . . .

loop_
_atom_site_aniso_label
_atom_site_aniso_U_11
_atom_site_aniso_U_22
_atom_site_aniso_U_33
_atom_site_aniso_U_23
_atom_site_aniso_U_13
_atom_site_aniso_U_12
Pd 0.01311(10) 0.01013(10) 0.01436(10) 0.00117(6) 0.00372(7) 0.00067(5)
P1 0.0127(3) 0.0121(3) 0.0168(3) 0.0009(2) 0.0040(2) 0.00024(19)
P2 0.0130(3) 0.0121(3) 0.0143(3) 0.0008(2) 0.0033(2) 0.00132(19)
F1 0.0189(7) 0.0140(6) 0.0235(7) 0.0051(5) 0.0046(6) -0.0030(5)
F2 0.0182(7) 0.0161(6) 0.0239(7) 0.0050(5) 0.0043(6) 0.0052(5)
C1 0.0185(12) 0.0118(10) 0.0215(12) 0.0021(8) 0.0062(9) -0.0003(8)
C2 0.0175(11) 0.0141(10) 0.0188(11) 0.0023(8) 0.0059(9) 0.0008(8)
C3 0.0148(11) 0.0143(11) 0.0188(12) -0.0005(8) 0.0013(9) -0.0003(8)
C4 0.0213(13) 0.0225(12) 0.0253(13) 0.0016(10) 0.0063(10) -0.0048(9)
C5 0.0166(12) 0.0266(13) 0.0320(15) -0.0035(11) -0.0005(11) -0.0048(9)
C6 0.0275(14) 0.0253(13) 0.0253(14) -0.0056(10) -0.0027(11) -0.0029(10)
C7 0.0259(14) 0.0263(13) 0.0193(13) -0.0029(10) 0.0011(10) -0.0017(10)
C8 0.0179(12) 0.0201(12) 0.0204(12) 0.0008(9) 0.0027(9) 0.0005(9)
C9 0.0144(11) 0.0150(11) 0.0191(12) -0.0013(8) 0.0050(9) -0.0008(8)
C10 0.0173(12) 0.0214(11) 0.0221(12) -0.0018(9) 0.0055(10) 0.0022(9)
C11 0.0215(13) 0.0320(14) 0.0209(13) -0.0053(10) 0.0070(10) 0.0008(10)
C12 0.0192(13) 0.0297(14) 0.0313(15) -0.0121(11) 0.0085(11) 0.0017(10)
C13 0.0173(12) 0.0242(12) 0.0287(14) -0.0022(10) 0.0047(10) 0.0023(9)
C14 0.0201(12) 0.0188(11) 0.0253(13) 0.0003(9) 0.0056(10) 0.0044(9)
C15 0.0157(11) 0.0172(11) 0.0150(11) 0.0012(8) 0.0030(9) 0.0014(8)
C16 0.0188(12) 0.0182(11) 0.0191(12) -0.0016(9) 0.0058(10) -0.0015(9)
C17 0.0161(12) 0.0207(12) 0.0264(13) -0.0052(10) 0.0039(10) -0.0018(9)
C18 0.0205(13) 0.0252(13) 0.0240(13) -0.0080(10) 0.0007(10) 0.0006(9)
C19 0.0232(13) 0.0268(12) 0.0183(12) -0.0044(10) 0.0055(10) 0.0046(10)
C20 0.0172(12) 0.0216(12) 0.0182(12) -0.0011(9) 0.0065(9) 0.0009(8)
C21 0.0153(11) 0.0151(10) 0.0163(11) 0.0010(8) 0.0038(9) 0.0011(8)
C22 0.0174(12) 0.0230(12) 0.0210(12) -0.0045(9) 0.0048(10) 0.0018(9)
C23 0.0225(12) 0.0227(12) 0.0178(12) -0.0019(9) 0.0062(10) -0.0013(9)
C24 0.0224(13) 0.0198(12) 0.0229(13) -0.0045(9) 0.0059(10) 0.0018(9)
C25 0.0182(12) 0.0207(12) 0.0225(13) -0.0045(9) 0.0044(10) 0.0047(9)
C26 0.0166(11) 0.0190(11) 0.0197(12) -0.0014(9) 0.0023(9) 0.0038(9)
C27 0.0233(13) 0.0228(12) 0.0256(13) 0.0027(10) 0.0052(10) 0.0020(9)
Cl1 0.0286(4) 0.0318(4) 0.0465(4) -0.0036(3) 0.0141(3) -0.0090(3)
Cl2 0.0316(4) 0.0273(3) 0.0347(4) 0.0031(3) 0.0130(3) -0.0015(2)
C28 0.0260(14) 0.0262(13) 0.0322(15) 0.0086(11) 0.0092(11) -0.0027(10)
Cl3 0.0380(4) 0.0374(4) 0.0363(4) 0.0161(3) 0.0098(3) 0.0010(3)
Cl4 0.0259(4) 0.0372(4) 0.0477(4) 0.0197(3) 0.0071(3) -0.0003(3)
C29 0.0397(17) 0.0436(17) 0.0263(15) 0.0059(12) 0.0154(13) 0.0049(13)
Cl5 0.0626(5) 0.0395(4) 0.0341(4) -0.0028(3) 0.0199(4) -0.0174(4)
Cl6 0.0436(4) 0.0369(4) 0.0332(4) 0.0006(3) 0.0196(3) 0.0013(3)

loop_
_atom_type_symbol
_atom_type_description
_atom_type_scat_dispersion_real
_atom_type_scat_dispersion_imag
_atom_type_scat_source
C C 0.0033 0.0016 'International Tables Vol C Tables 4.2.6.8 and 6.1.1.4'
H H 0.0000 0.0000 'International Tables Vol C Tables 4.2.6.8 and 6.1.1.4'
F F 0.0171 0.0103 'International Tables Vol C Tables 4.2.6.8 and 6.1.1.4'
P P 0.1023 0.0942 'International Tables Vol C Tables 4.2.6.8 and 6.1.1.4'
Pd Pd -0.9988 1.0072 'International Tables Vol C Tables 4.2.6.8 and 6.1.1.4'
Cl Cl 0.1484 0.1585 'International Tables Vol C Tables 4.2.6.8 and 6.1.1.4'

loop_
_geom_angle_atom_site_label_1
_geom_angle_atom_site_label_2
_geom_angle_atom_site_label_3
_geom_angle
_geom_angle_site_symmetry_1
_geom_angle_site_symmetry_3
_geom_angle_publ_flag
F2 Pd F1 90.62(5) . . ?
F2 Pd P1 88.98(4) . . ?
F1 Pd P1 174.90(4) . . ?
F2 Pd P2 176.03(4) . . ?
F1 Pd P2 92.87(4) . . ?
P1 Pd P2 87.37(2) . . ?
C3 P1 C9 105.22(11) . . ?
C3 P1 C1 109.29(10) . . ?
C9 P1 C1 106.57(11) . . ?
C3 P1 Pd 108.67(8) . . ?
C9 P1 Pd 117.05(7) . . ?
C1 P1 Pd 109.78(8) . . ?
C21 P2 C15 105.88(11) . . ?
C21 P2 C2 107.21(10) . . ?
C15 P2 C2 106.22(11) . . ?
C21 P2 Pd 111.27(7) . . ?
C15 P2 Pd 115.58(7) . . ?
C2 P2 Pd 110.21(8) . . ?
C2 C1 P1 111.32(15) . . ?
C2 C1 H1A 109.4 . . ?
P1 C1 H1A 109.4 . . ?
C2 C1 H1B 109.4 . . ?
P1 C1 H1B 109.4 . . ?
H1A C1 H1B 108.0 . . ?
C1 C2 P2 111.22(15) . . ?
C1 C2 H2A 109.4 . . ?
P2 C2 H2A 109.4 . . ?
C1 C2 H2B 109.4 . . ?
P2 C2 H2B 109.4 . . ?
H2A C2 H2B 108.0 . . ?
C4 C3 C8 110.50(19) . . ?
C4 C3 P1 115.81(17) . . ?
C8 C3 P1 111.98(16) . . ?
C4 C3 H3 105.9 . . ?
C8 C3 H3 105.9 . . ?
P1 C3 H3 105.9 . . ?
C5 C4 C3 110.0(2) . . ?
C5 C4 H4A 109.7 . . ?
C3 C4 H4A 109.7 . . ?
C5 C4 H4B 109.7 . . ?
C3 C4 H4B 109.7 . . ?
H4A C4 H4B 108.2 . . ?
C6 C5 C4 111.4(2) . . ?
C6 C5 H5A 109.3 . . ?
C4 C5 H5A 109.3 . . ?
C6 C5 H5B 109.3 . . ?
C4 C5 H5B 109.3 . . ?
H5A C5 H5B 108.0 . . ?
C5 C6 C7 111.8(2) . . ?
C5 C6 H6A 109.3 . . ?
C7 C6 H6A 109.3 . . ?
C5 C6 H6B 109.3 . . ?
C7 C6 H6B 109.3 . . ?
H6A C6 H6B 107.9 . . ?
C6 C7 C8 111.2(2) . . ?
C6 C7 H7A 109.4 . . ?
C8 C7 H7A 109.4 . . ?
C6 C7 H7B 109.4 . . ?
C8 C7 H7B 109.4 . . ?
H7A C7 H7B 108.0 . . ?
C7 C8 C3 110.7(2) . . ?
C7 C8 H8A 109.5 . . ?
C3 C8 H8A 109.5 . . ?
C7 C8 H8B 109.5 . . ?
C3 C8 H8B 109.5 . . ?
H8A C8 H8B 108.1 . . ?
C14 C9 C10 110.74(19) . . ?
C14 C9 P1 111.87(17) . . ?
C10 C9 P1 112.43(15) . . ?
C14 C9 H9 107.2 . . ?
C10 C9 H9 107.2 . . ?
P1 C9 H9 107.2 . . ?
C11 C10 C9 111.00(19) . . ?
C11 C10 H10A 109.4 . . ?
C9 C10 H10A 109.4 . . ?
C11 C10 H10B 109.4 . . ?
C9 C10 H10B 109.4 . . ?
H10A C10 H10B 108.0 . . ?
C12 C11 C10 111.8(2) . . ?
C12 C11 H11A 109.3 . . ?
C10 C11 H11A 109.3 . . ?
C12 C11 H11B 109.3 . . ?
C10 C11 H11B 109.3 . . ?
H11A C11 H11B 107.9 . . ?
C13 C12 C11 111.2(2) . . ?
C13 C12 H12A 109.4 . . ?
C11 C12 H12A 109.4 . . ?
C13 C12 H12B 109.4 . . ?
C11 C12 H12B 109.4 . . ?
H12A C12 H12B 108.0 . . ?
C12 C13 C14 111.1(2) . . ?
C12 C13 H13A 109.4 . . ?
C14 C13 H13A 109.4 . . ?
C12 C13 H13B 109.4 . . ?
C14 C13 H13B 109.4 . . ?
H13A C13 H13B 108.0 . . ?
C13 C14 C9 110.5(2) . . ?
C13 C14 H14A 109.5 . . ?
C9 C14 H14A 109.5 . . ?
C13 C14 H14B 109.5 . . ?
C9 C14 H14B 109.5 . . ?
H14A C14 H14B 108.1 . . ?
C20 C15 C16 109.79(19) . . ?
C20 C15 P2 112.16(16) . . ?
C16 C15 P2 111.94(16) . . ?
C20 C15 H15 107.6 . . ?
C16 C15 H15 107.6 . . ?
P2 C15 H15 107.6 . . ?
C17 C16 C15 110.6(2) . . ?
C17 C16 H16A 109.5 . . ?
C15 C16 H16A 109.5 . . ?
C17 C16 H16B 109.5 . . ?
C15 C16 H16B 109.5 . . ?
H16A C16 H16B 108.1 . . ?
C18 C17 C16 111.8(2) . . ?
C18 C17 H17A 109.2 . . ?
C16 C17 H17A 109.2 . . ?
C18 C17 H17B 109.2 . . ?
C16 C17 H17B 109.2 . . ?
H17A C17 H17B 107.9 . . ?
C19 C18 C17 111.4(2) . . ?
C19 C18 H18A 109.4 . . ?
C17 C18 H18A 109.4 . . ?
C19 C18 H18B 109.4 . . ?
C17 C18 H18B 109.4 . . ?
H18A C18 H18B 108.0 . . ?
C18 C19 C20 112.0(2) . . ?
C18 C19 H19A 109.2 . . ?
C20 C19 H19A 109.2 . . ?
C18 C19 H19B 109.2 . . ?
C20 C19 H19B 109.2 . . ?
H19A C19 H19B 107.9 . . ?
C19 C20 C15 110.8(2) . . ?
C19 C20 H20A 109.5 . . ?
C15 C20 H20A 109.5 . . ?
C19 C20 H20B 109.5 . . ?
C15 C20 H20B 109.5 . . ?
H20A C20 H20B 108.1 . . ?
C22 C21 C26 110.28(18) . . ?
C22 C21 P2 111.19(16) . . ?
C26 C21 P2 114.32(16) . . ?
C22 C21 H21 106.9 . . ?
C26 C21 H21 106.9 . . ?
P2 C21 H21 106.9 . . ?
C23 C22 C21 111.2(2) . . ?
C23 C22 H22A 109.4 . . ?
C21 C22 H22A 109.4 . . ?
C23 C22 H22B 109.4 . . ?
C21 C22 H22B 109.4 . . ?
H22A C22 H22B 108.0 . . ?
C22 C23 C24 111.3(2) . . ?
C22 C23 H23A 109.4 . . ?
C24 C23 H23A 109.4 . . ?
C22 C23 H23B 109.4 . . ?
C24 C23 H23B 109.4 . . ?
H23A C23 H23B 108.0 . . ?
C25 C24 C23 111.18(19) . . ?
C25 C24 H24A 109.4 . . ?
C23 C24 H24A 109.4 . . ?
C25 C24 H24B 109.4 . . ?
C23 C24 H24B 109.4 . . ?
H24A C24 H24B 108.0 . . ?
C24 C25 C26 111.1(2) . . ?
C24 C25 H25A 109.4 . . ?
C26 C25 H25A 109.4 . . ?
C24 C25 H25B 109.4 . . ?
C26 C25 H25B 109.4 . . ?
H25A C25 H25B 108.0 . . ?
C25 C26 C21 110.6(2) . . ?
C25 C26 H26A 109.5 . . ?
C21 C26 H26A 109.5 . . ?
C25 C26 H26B 109.5 . . ?
C21 C26 H26B 109.5 . . ?
H26A C26 H26B 108.1 . . ?
Cl1 C27 Cl2 111.77(15) . . ?
Cl1 C27 H27A 109.3 . . ?
Cl2 C27 H27A 109.3 . . ?
Cl1 C27 H27B 109.3 . . ?
Cl2 C27 H27B 109.3 . . ?
H27A C27 H27B 107.9 . . ?
Cl3 C28 Cl4 110.55(14) . . ?
Cl3 C28 H28A 109.5 . . ?
Cl4 C28 H28A 109.5 . . ?
Cl3 C28 H28B 109.5 . . ?
Cl4 C28 H28B 109.5 . . ?
H28A C28 H28B 108.1 . . ?
Cl6 C29 Cl5 112.53(16) . . ?
Cl6 C29 H29A 109.1 . . ?
Cl5 C29 H29A 109.1 . . ?
Cl6 C29 H29B 109.1 . . ?
Cl5 C29 H29B 109.1 . . ?
H29A C29 H29B 107.8 . . ?

loop_
_geom_bond_atom_site_label_1
_geom_bond_atom_site_label_2
_geom_bond_distance
_geom_bond_site_symmetry_2
_geom_bond_publ_flag
Pd F2 2.0401(13) . ?
Pd F1 2.0580(13) . ?
Pd P1 2.2061(6) . ?
Pd P2 2.2177(6) . ?
P1 C3 1.830(2) . ?
P1 C9 1.841(2) . ?
P1 C1 1.843(2) . ?
P2 C21 1.832(2) . ?
P2 C15 1.843(2) . ?
P2 C2 1.846(2) . ?
C1 C2 1.541(3) . ?
C1 H1A 0.9900 . ?
C1 H1B 0.9900 . ?
C2 H2A 0.9900 . ?
C2 H2B 0.9900 . ?
C3 C4 1.539(3) . ?
C3 C8 1.538(3) . ?
C3 H3 1.0000 . ?
C4 C5 1.534(4) . ?
C4 H4A 0.9900 . ?
C4 H4B 0.9900 . ?
C5 C6 1.526(4) . ?
C5 H5A 0.9900 . ?
C5 H5B 0.9900 . ?
C6 C7 1.530(4) . ?
C6 H6A 0.9900 . ?
C6 H6B 0.9900 . ?
C7 C8 1.532(3) . ?
C7 H7A 0.9900 . ?
C7 H7B 0.9900 . ?
C8 H8A 0.9900 . ?
C8 H8B 0.9900 . ?
C9 C14 1.536(3) . ?
C9 C10 1.538(3) . ?
C9 H9 1.0000 . ?
C10 C11 1.533(3) . ?
C10 H10A 0.9900 . ?
C10 H10B 0.9900 . ?
C11 C12 1.528(4) . ?
C11 H11A 0.9900 . ?
C11 H11B 0.9900 . ?
C12 C13 1.525(4) . ?
C12 H12A 0.9900 . ?
C12 H12B 0.9900 . ?
C13 C14 1.526(4) . ?
C13 H13A 0.9900 . ?
C13 H13B 0.9900 . ?
C14 H14A 0.9900 . ?
C14 H14B 0.9900 . ?
C15 C20 1.535(3) . ?
C15 C16 1.541(3) . ?
C15 H15 1.0000 . ?
C16 C17 1.526(3) . ?
C16 H16A 0.9900 . ?
C16 H16B 0.9900 . ?
C17 C18 1.526(3) . ?
C17 H17A 0.9900 . ?
C17 H17B 0.9900 . ?
C18 C19 1.523(4) . ?
C18 H18A 0.9900 . ?
C18 H18B 0.9900 . ?
C19 C20 1.532(3) . ?
C19 H19A 0.9900 . ?
C19 H19B 0.9900 . ?
C20 H20A 0.9900 . ?
C20 H20B 0.9900 . ?
C21 C22 1.537(3) . ?
C21 C26 1.543(3) . ?
C21 H21 1.0000 . ?
C22 C23 1.528(3) . ?
C22 H22A 0.9900 . ?
C22 H22B 0.9900 . ?
C23 C24 1.531(3) . ?
C23 H23A 0.9900 . ?
C23 H23B 0.9900 . ?
C24 C25 1.523(3) . ?
C24 H24A 0.9900 . ?
C24 H24B 0.9900 . ?
C25 C26 1.534(3) . ?
C25 H25A 0.9900 . ?
C25 H25B 0.9900 . ?
C26 H26A 0.9900 . ?
C26 H26B 0.9900 . ?
C27 Cl1 1.767(3) . ?
C27 Cl2 1.772(3) . ?
C27 H27A 0.9900 . ?
C27 H27B 0.9900 . ?
C28 Cl3 1.771(3) . ?
C28 Cl4 1.774(3) . ?
C28 H28A 0.9900 . ?
C28 H28B 0.9900 . ?
C29 Cl6 1.766(3) . ?
C29 Cl5 1.773(3) . ?
C29 H29A 0.9900 . ?
C29 H29B 0.9900 . ?
